data_1515133
loop_
_publ_author_name
'Lu, Wei'
'Chan, Kaai Tung'
'Wu, Shui-Xing'
'Chen, Yong'
'Che, Chi-Ming'

_publ_section_title
;
 Quest for an intermolecular Au(iii)&#x22EF;Au(iii) interaction between
 cyclometalated gold(iii) cations
;
_journal_issue 3
_journal_name_full 'Chemical Science'
_journal_page_first 752
_journal_paper_doi 10.1039/c2sc00947a
_journal_volume 3
_journal_year 2012
_chemical_formula_sum 'C28 H24 Au F6 N4 P'
_chemical_formula_weight 758.45
_chemical_name_systematic
;
?
;
_space_group_IT_number 14
_symmetry_cell_setting monoclinic
_symmetry_space_group_name_Hall '-P 2ybc'
_symmetry_space_group_name_H-M 'P 1 21/c 1'
_atom_sites_solution_hydrogens geom
_atom_sites_solution_primary direct
_atom_sites_solution_secondary difmap
_audit_creation_method SHELXL-97
_cell_angle_alpha 90.00
_cell_angle_beta 91.975(2)
_cell_angle_gamma 90.00
_cell_formula_units_Z 4
_cell_length_a 16.2749(9)
_cell_length_b 7.2655(4)
_cell_length_c 22.8836(13)
_cell_measurement_temperature 100(2)
_cell_volume 2704.3(3)
_computing_structure_refinement 'SHELXL-97 (Sheldrick, 1997)'
_computing_structure_solution 'SHELXS-97 (Sheldrick, 1990)'
_diffrn_ambient_temperature 100(2)
_diffrn_measured_fraction_theta_full 0.935
_diffrn_measured_fraction_theta_max 0.935
_diffrn_radiation_monochromator graphite
_diffrn_radiation_source 'fine-focus sealed tube'
_diffrn_radiation_type CuK\a
_diffrn_radiation_wavelength 1.54178
_diffrn_reflns_av_R_equivalents 0.0425
_diffrn_reflns_av_sigmaI/netI 0.0351
_diffrn_reflns_limit_h_max 17
_diffrn_reflns_limit_h_min -19
_diffrn_reflns_limit_k_max 8
_diffrn_reflns_limit_k_min -6
_diffrn_reflns_limit_l_max 26
_diffrn_reflns_limit_l_min -26
_diffrn_reflns_number 17107
_diffrn_reflns_theta_full 65.25
_diffrn_reflns_theta_max 65.25
_diffrn_reflns_theta_min 2.72
_exptl_absorpt_coefficient_mu 11.388
_exptl_absorpt_correction_T_max 0.80
_exptl_absorpt_correction_T_min 0.70
_exptl_absorpt_correction_type multi-scan
_exptl_absorpt_process_details SADABS
_exptl_crystal_colour red
_exptl_crystal_density_diffrn 1.863
_exptl_crystal_density_method 'not measured'
_exptl_crystal_description needle
_exptl_crystal_F_000 1472
_exptl_crystal_size_max 0.10
_exptl_crystal_size_mid 0.03
_exptl_crystal_size_min 0.02
_refine_diff_density_max 3.312
_refine_diff_density_min -1.380
_refine_diff_density_rms 0.216
_refine_ls_extinction_method none
_refine_ls_goodness_of_fit_ref 1.070
_refine_ls_hydrogen_treatment constr
_refine_ls_matrix_type full
_refine_ls_number_parameters 364
_refine_ls_number_reflns 4328
_refine_ls_number_restraints 0
_refine_ls_restrained_S_all 1.070
_refine_ls_R_factor_all 0.0713
_refine_ls_R_factor_gt 0.0607
_refine_ls_shift/su_max 0.018
_refine_ls_shift/su_mean 0.000
_refine_ls_structure_factor_coef Fsqd
_refine_ls_weighting_details 'calc w=1/[\s^2^(Fo^2^)+(0.0673P)^2^+55.9698P] where P=(Fo^2^+2Fc^2^)/3'
_refine_ls_weighting_scheme calc
_refine_ls_wR_factor_gt 0.1531
_refine_ls_wR_factor_ref 0.1623
_reflns_number_gt 3713
_reflns_number_total 4328
_reflns_threshold_expression >2sigma(I)
_cod_data_source_file c2sc00947a.txt
_cod_data_source_block complex5
_cod_original_sg_symbol_H-M 'P 21/c'
_cod_database_code 1515133

loop_
_symmetry_equiv_pos_as_xyz
'x, y, z'
'-x, y+1/2, -z+1/2'
'-x, -y, -z'
'x, -y-1/2, z-1/2'

loop_
_atom_site_label
_atom_site_type_symbol
_atom_site_fract_x
_atom_site_fract_y
_atom_site_fract_z
_atom_site_U_iso_or_equiv
_atom_site_adp_type
_atom_site_occupancy
_atom_site_symmetry_multiplicity
_atom_site_calc_flag
_atom_site_refinement_flags
Au1 Au -0.05120(3) 0.81759(6) 0.532697(19) 0.03513(19) Uani 1 1 d .
N1 N -0.1598(5) 0.9237(12) 0.5546(4) 0.034(2) Uani 1 1 d .
N2 N -0.1198(6) 0.7815(13) 0.4540(4) 0.042(2) Uani 1 1 d .
N3 N 0.3980(6) 0.3510(16) 0.3893(4) 0.051(3) Uani 1 1 d .
P P 0.3151(2) -0.2785(6) 0.70426(16) 0.0570(9) Uani 1 1 d .
F1 F 0.2758(9) -0.121(3) 0.7360(8) 0.177(8) Uani 1 1 d .
F2 F 0.3550(10) -0.310(4) 0.7652(9) 0.247(14) Uani 1 1 d .
F3 F 0.3518(10) -0.431(2) 0.6676(11) 0.229(12) Uani 1 1 d .
F4 F 0.2422(9) -0.397(2) 0.7202(6) 0.168(8) Uani 1 1 d .
F5 F 0.2717(14) -0.233(3) 0.6477(6) 0.203(9) Uani 1 1 d .
F6 F 0.3920(10) -0.163(2) 0.6938(7) 0.175(8) Uani 1 1 d .
C1 C -0.0196(7) 0.8877(15) 0.6162(5) 0.036(2) Uani 1 1 d .
C2 C 0.0545(7) 0.8670(16) 0.6456(5) 0.042(3) Uani 1 1 d .
H2A H 0.0989 0.8090 0.6270 0.051 Uiso 1 1 calc R
C3 C 0.0648(8) 0.9308(18) 0.7026(5) 0.047(3) Uani 1 1 d .
H3A H 0.1165 0.9171 0.7227 0.056 Uiso 1 1 calc R
C4 C -0.0006(8) 1.015(2) 0.7305(6) 0.055(3) Uani 1 1 d .
H4A H 0.0069 1.0607 0.7692 0.065 Uiso 1 1 calc R
C5 C -0.0756(8) 1.0319(17) 0.7014(5) 0.047(3) Uani 1 1 d .
H5A H -0.1201 1.0889 0.7203 0.056 Uiso 1 1 calc R
C6 C -0.0871(7) 0.9654(15) 0.6443(5) 0.036(2) Uani 1 1 d .
C7 C -0.1644(7) 0.9861(13) 0.6092(5) 0.036(2) Uani 1 1 d .
C8 C -0.2403(7) 1.0549(17) 0.6268(5) 0.042(3) Uani 1 1 d .
H8A H -0.2474 1.0980 0.6655 0.051 Uiso 1 1 calc R
C9 C -0.3050(7) 1.0573(18) 0.5849(6) 0.052(3) Uani 1 1 d .
H9A H -0.3568 1.1048 0.5954 0.062 Uiso 1 1 calc R
C10 C -0.2961(7) 0.9934(18) 0.5290(6) 0.049(3) Uani 1 1 d .
H10A H -0.3409 0.9964 0.5012 0.058 Uiso 1 1 calc R
C11 C -0.2200(7) 0.9241(17) 0.5139(5) 0.043(3) Uani 1 1 d .
C12 C -0.1980(7) 0.8462(17) 0.4572(5) 0.045(3) Uani 1 1 d .
C13 C -0.2508(8) 0.8380(19) 0.4085(6) 0.052(3) Uani 1 1 d .
H13A H -0.3046 0.8877 0.4099 0.062 Uiso 1 1 calc R
C14 C -0.2244(9) 0.757(3) 0.3576(7) 0.069(4) Uani 1 1 d .
H14A H -0.2595 0.7517 0.3235 0.083 Uiso 1 1 calc R
C15 C -0.1464(9) 0.683(2) 0.3574(6) 0.061(4) Uani 1 1 d .
H15A H -0.1287 0.6209 0.3235 0.073 Uiso 1 1 calc R
C16 C -0.0939(8) 0.6976(17) 0.4054(5) 0.047(3) Uani 1 1 d .
H16A H -0.0398 0.6491 0.4044 0.057 Uiso 1 1 calc R
C17 C 0.0553(7) 0.7103(14) 0.5097(5) 0.034(2) Uani 1 1 d .
C18 C 0.1154(7) 0.6542(15) 0.4898(5) 0.038(3) Uani 1 1 d .
C19 C 0.1876(6) 0.5739(14) 0.4643(5) 0.033(2) Uani 1 1 d .
C20 C 0.1873(7) 0.5254(15) 0.4047(5) 0.036(2) Uani 1 1 d .
H20A H 0.1388 0.5432 0.3812 0.043 Uiso 1 1 calc R
C21 C 0.2559(7) 0.4529(17) 0.3799(5) 0.038(3) Uani 1 1 d .
H21A H 0.2535 0.4194 0.3398 0.046 Uiso 1 1 calc R
C22 C 0.3294(7) 0.4275(16) 0.4129(5) 0.042(3) Uani 1 1 d .
C23 C 0.3296(7) 0.4802(17) 0.4725(5) 0.040(3) Uani 1 1 d .
H23A H 0.3784 0.4642 0.4959 0.048 Uiso 1 1 calc R
C24 C 0.2612(6) 0.5538(16) 0.4975(4) 0.037(2) Uani 1 1 d .
H24A H 0.2639 0.5911 0.5373 0.044 Uiso 1 1 calc R
C25 C 0.4736(8) 0.335(2) 0.4233(6) 0.062(4) Uani 1 1 d .
H25A H 0.4640 0.2633 0.4587 0.093 Uiso 1 1 calc R
H25B H 0.4938 0.4575 0.4341 0.093 Uiso 1 1 calc R
H25C H 0.5147 0.2717 0.4001 0.093 Uiso 1 1 calc R
C26 C 0.3969(9) 0.305(2) 0.3275(6) 0.061(4) Uani 1 1 d .
H26A H 0.3533 0.2148 0.3189 0.091 Uiso 1 1 calc R
H26B H 0.4501 0.2523 0.3176 0.091 Uiso 1 1 calc R
H26C H 0.3866 0.4163 0.3042 0.091 Uiso 1 1 calc R
C27 C 0.4722(14) 0.229(3) 0.6812(8) 0.112(8) Uani 1 1 d .
H27A H 0.4277 0.3159 0.6883 0.134 Uiso 1 1 calc R
H27B H 0.5249 0.2837 0.6936 0.134 Uiso 1 1 calc R
H27C H 0.4634 0.1157 0.7035 0.134 Uiso 1 1 calc R
C28 C 0.4730(8) 0.184(2) 0.6180(7) 0.060(4) Uani 1 1 d .
N4 N 0.4694(9) 0.150(2) 0.5704(6) 0.081(4) Uani 1 1 d .

loop_
_atom_site_aniso_label
_atom_site_aniso_U_11
_atom_site_aniso_U_22
_atom_site_aniso_U_33
_atom_site_aniso_U_23
_atom_site_aniso_U_13
_atom_site_aniso_U_12
Au1 0.0355(3) 0.0267(3) 0.0445(3) 0.00087(19) 0.01901(19) -0.00226(18)
N1 0.032(5) 0.022(5) 0.050(5) -0.002(4) 0.017(4) 0.003(4)
N2 0.047(6) 0.029(5) 0.051(6) 0.010(4) 0.017(4) -0.010(4)
N3 0.044(6) 0.062(7) 0.048(6) 0.008(5) 0.021(4) 0.014(5)
P 0.0423(17) 0.073(3) 0.056(2) 0.0105(18) 0.0133(14) 0.0016(17)
F1 0.128(11) 0.205(17) 0.203(16) -0.148(14) 0.039(10) -0.018(11)
F2 0.106(11) 0.41(3) 0.222(19) 0.23(2) -0.032(11) -0.023(15)
F3 0.167(14) 0.090(10) 0.44(3) -0.046(14) 0.218(18) -0.023(10)
F4 0.152(11) 0.224(16) 0.134(10) -0.094(11) 0.093(9) -0.126(12)
F5 0.31(2) 0.23(2) 0.066(8) 0.005(10) -0.030(11) 0.082(19)
F6 0.178(14) 0.210(17) 0.144(12) -0.087(11) 0.112(11) -0.116(13)
C1 0.042(6) 0.019(5) 0.048(6) 0.000(5) 0.018(5) 0.000(4)
C2 0.050(7) 0.028(6) 0.050(7) 0.009(5) 0.020(5) 0.002(5)
C3 0.051(7) 0.047(8) 0.042(6) 0.008(6) 0.005(5) 0.001(6)
C4 0.069(9) 0.053(9) 0.042(7) -0.001(6) 0.013(6) 0.005(7)
C5 0.059(8) 0.036(7) 0.046(7) 0.002(6) 0.021(6) 0.005(6)
C6 0.046(6) 0.021(5) 0.043(6) 0.010(5) 0.015(5) 0.002(5)
C7 0.042(6) 0.008(5) 0.058(7) 0.008(5) 0.014(5) -0.003(4)
C8 0.038(6) 0.039(7) 0.052(7) 0.000(5) 0.023(5) -0.001(5)
C9 0.040(6) 0.037(7) 0.080(9) 0.008(6) 0.033(6) 0.006(5)
C10 0.035(6) 0.050(8) 0.061(8) 0.009(6) 0.013(5) -0.008(5)
C11 0.034(6) 0.045(7) 0.050(7) 0.014(6) 0.013(5) 0.001(5)
C12 0.043(7) 0.047(8) 0.046(7) 0.009(6) 0.008(5) -0.015(5)
C13 0.048(7) 0.058(9) 0.049(7) 0.009(6) 0.003(5) -0.006(6)
C14 0.061(9) 0.091(12) 0.056(9) 0.004(8) 0.000(7) -0.020(9)
C15 0.068(9) 0.066(10) 0.051(8) -0.005(7) 0.019(7) -0.018(7)
C16 0.053(7) 0.042(7) 0.048(7) 0.001(6) 0.018(6) -0.011(6)
C17 0.039(6) 0.018(6) 0.047(6) 0.003(5) 0.016(5) -0.003(4)
C18 0.042(6) 0.033(7) 0.040(6) 0.000(5) 0.014(5) -0.010(5)
C19 0.036(6) 0.022(6) 0.042(6) 0.003(5) 0.021(4) 0.005(4)
C20 0.045(6) 0.024(6) 0.039(6) 0.004(5) 0.005(5) -0.004(5)
C21 0.047(6) 0.041(7) 0.029(5) 0.002(5) 0.015(4) -0.001(5)
C22 0.044(6) 0.037(7) 0.047(7) -0.002(5) 0.028(5) 0.000(5)
C23 0.036(6) 0.044(7) 0.041(6) 0.006(5) 0.009(4) 0.004(5)
C24 0.042(6) 0.039(7) 0.030(5) -0.001(5) 0.015(4) -0.007(5)
C25 0.053(8) 0.068(10) 0.067(9) 0.020(7) 0.030(7) 0.013(7)
C26 0.065(9) 0.073(10) 0.047(7) 0.004(7) 0.035(6) 0.015(7)
C27 0.130(18) 0.128(19) 0.074(13) -0.002(13) -0.042(12) -0.008(15)
C28 0.040(7) 0.065(10) 0.074(10) 0.006(8) -0.008(7) 0.002(6)
N4 0.070(9) 0.110(13) 0.063(9) 0.008(8) 0.009(7) 0.001(8)

loop_
_atom_type_symbol
_atom_type_description
_atom_type_scat_dispersion_real
_atom_type_scat_dispersion_imag
_atom_type_scat_source
C C 0.0181 0.0091 'International Tables Vol C Tables 4.2.6.8 and 6.1.1.4'
H H 0.0000 0.0000 'International Tables Vol C Tables 4.2.6.8 and 6.1.1.4'
N N 0.0311 0.0180 'International Tables Vol C Tables 4.2.6.8 and 6.1.1.4'
F F 0.0727 0.0534 'International Tables Vol C Tables 4.2.6.8 and 6.1.1.4'
P P 0.2955 0.4335 'International Tables Vol C Tables 4.2.6.8 and 6.1.1.4'
Au Au -4.4197 7.2980 'International Tables Vol C Tables 4.2.6.8 and 6.1.1.4'

loop_
_geom_angle_atom_site_label_1
_geom_angle_atom_site_label_2
_geom_angle_atom_site_label_3
_geom_angle
C17 Au1 N1 178.9(4)
C17 Au1 C1 98.8(4)
N1 Au1 C1 82.2(4)
C17 Au1 N2 99.6(4)
N1 Au1 N2 79.4(4)
C1 Au1 N2 161.6(4)
C11 N1 C7 126.2(9)
C11 N1 Au1 117.4(7)
C7 N1 Au1 116.3(7)
C16 N2 C12 121.4(11)
C16 N2 Au1 126.2(9)
C12 N2 Au1 112.3(8)
C22 N3 C25 120.9(11)
C22 N3 C26 119.5(11)
C25 N3 C26 119.2(10)
F5 P F1 93.2(11)
F5 P F3 82.3(13)
F1 P F3 175.4(13)
F5 P F4 89.0(12)
F1 P F4 88.1(9)
F3 P F4 92.5(8)
F5 P F2 174.4(13)
F1 P F2 81.3(13)
F3 P F2 103.2(14)
F4 P F2 90.4(9)
F5 P F6 96.1(12)
F1 P F6 91.2(9)
F3 P F6 88.7(8)
F4 P F6 174.8(10)
F2 P F6 84.5(10)
C2 C1 C6 120.4(11)
C2 C1 Au1 128.8(8)
C6 C1 Au1 110.8(8)
C1 C2 C3 120.1(11)
C2 C3 C4 120.3(12)
C5 C4 C3 119.6(12)
C4 C5 C6 120.5(11)
C5 C6 C1 119.0(11)
C5 C6 C7 123.8(10)
C1 C6 C7 117.1(10)
N1 C7 C8 118.0(11)
N1 C7 C6 113.6(9)
C8 C7 C6 128.4(11)
C9 C8 C7 117.1(11)
C10 C9 C8 122.2(11)
C9 C10 C11 118.6(12)
N1 C11 C10 117.9(11)
N1 C11 C12 114.8(10)
C10 C11 C12 127.2(11)
N2 C12 C13 119.7(12)
N2 C12 C11 116.0(10)
C13 C12 C11 124.3(12)
C12 C13 C14 119.6(13)
C15 C14 C13 118.6(14)
C16 C15 C14 121.0(13)
N2 C16 C15 119.5(13)
C18 C17 Au1 172.3(11)
C17 C18 C19 176.5(12)
C24 C19 C20 118.1(9)
C24 C19 C18 120.7(10)
C20 C19 C18 121.0(10)
C21 C20 C19 121.4(10)
C20 C21 C22 121.1(10)
N3 C22 C21 122.0(10)
N3 C22 C23 120.8(11)
C21 C22 C23 117.1(10)
C24 C23 C22 122.1(11)
C23 C24 C19 120.1(10)
N4 C28 C27 176.5(17)

loop_
_geom_bond_atom_site_label_1
_geom_bond_atom_site_label_2
_geom_bond_distance
Au1 C17 1.989(11)
Au1 N1 2.007(8)
Au1 C1 2.026(11)
Au1 N2 2.103(10)
N1 C11 1.329(14)
N1 C7 1.334(14)
N2 C16 1.348(15)
N2 C12 1.361(16)
N3 C22 1.374(14)
N3 C25 1.438(17)
N3 C26 1.455(16)
P F5 1.490(14)
P F1 1.510(14)
P F3 1.525(15)
P F4 1.521(11)
P F2 1.536(16)
P F6 1.534(12)
C1 C2 1.369(17)
C1 C6 1.409(14)
C2 C3 1.388(17)
C3 C4 1.401(18)
C4 C5 1.376(18)
C5 C6 1.400(16)
C6 C7 1.478(16)
C7 C8 1.403(15)
C8 C9 1.401(18)
C9 C10 1.373(18)
C10 C11 1.391(16)
C11 C12 1.470(17)
C12 C13 1.386(17)
C13 C14 1.39(2)
C14 C15 1.38(2)
C15 C16 1.373(19)
C17 C18 1.166(15)
C18 C19 1.452(15)
C19 C24 1.405(15)
C19 C20 1.408(15)
C20 C21 1.374(15)
C21 C22 1.404(16)
C22 C23 1.415(16)
C23 C24 1.376(15)
C27 C28 1.48(3)
C28 N4 1.116(19)
